data_4309050
loop_
_publ_author_name
'Yuan-Zhu Zhang'
'Song Gao'
'Zhe-Ming Wang'
'Gang Su'
'Hao-Ling Sun'
'Feng Pan'

_publ_contact_author_address
;
State Key Lab of Rare Earth Materials Chemistry and Applications &
PKU-HKU Joint Lab on Rare Earth Materials and Bioinorganic Chemistry,
College of Chemistry and Molecular Engineering,
Peking University,
Beijing 100871,
China
;
_publ_contact_author_email gaosong@pku.edu.cn
_publ_contact_author_fax 86-(10)-62751708
_publ_contact_author_name 'Prof. Song Gao'
_publ_contact_author_phone 86-(10)-62756320
_publ_section_title
;
Rational Synthesis and Magnetic Properties of a Family of Low-Dimensional
Heterometallic Cr-Mn Complexes Based on the Versatile Building Block
[Cr(2,2'-bipyridine)(CN)4]-
;
_journal_name_full 'Inorganic Chemistry'
_journal_page_first 4534
_journal_page_last 4545
_journal_paper_doi 10.1021/ic0484194
_journal_volume 44
_journal_year 2005
_chemical_formula_sum 'C28 H20 Cr2 Mn N12 O2'
_chemical_formula_weight 715.50
_chemical_name_common 1D-CrMn-bpy
_chemical_name_systematic
;
?
;
_space_group_IT_number 14
_symmetry_cell_setting monoclinic
_symmetry_space_group_name_Hall '-P 2yn'
_symmetry_space_group_name_H-M 'P 1 21/n 1'
_atom_sites_solution_hydrogens geom
_atom_sites_solution_primary direct
_atom_sites_solution_secondary difmap
_audit_creation_method SHELXL-97
_cell_angle_alpha 90.00
_cell_angle_beta 94.4183(7)
_cell_angle_gamma 90.00
_cell_formula_units_Z 2
_cell_length_a 7.94020(10)
_cell_length_b 15.2698(3)
_cell_length_c 12.7252(3)
_cell_measurement_reflns_used 22010
_cell_measurement_temperature 293(2)
_cell_measurement_theta_max 27.485
_cell_measurement_theta_min 3.395
_cell_volume 1538.29(5)
_computing_cell_refinement 'HKL Scalepack (Otwinowski & Minor, 1997)'
_computing_data_collection 'KappaCCD (Nonius B. V., 1998)'
_computing_data_reduction 'HKL Denzo (Otwinowski & Minor, 1997) & maXus (Mackay et al., 1998)'
_computing_molecular_graphics 'Bruker SHELXTL V5.1 (Sheldrick, 1998)'
_computing_publication_material 'SHELXL-97 (Sheldrick, 1997)'
_computing_structure_refinement 'SHELXL-97 (Sheldrick, 1997)'
_computing_structure_solution 'SHELXS-97 (Sheldrick, 1990)'
_diffrn_ambient_temperature 293(2)
_diffrn_detector_area_resol_mean 0.76
_diffrn_measured_fraction_theta_full 0.997
_diffrn_measured_fraction_theta_max 0.997
_diffrn_measurement_device_type 'NONIUS KappaCCD'
_diffrn_measurement_method CCD
_diffrn_radiation_monochromator graphite
_diffrn_radiation_source 'fine-focus sealed tube'
_diffrn_radiation_type MoK\a
_diffrn_radiation_wavelength 0.71073
_diffrn_reflns_av_R_equivalents 0.0514
_diffrn_reflns_av_sigmaI/netI 0.0324
_diffrn_reflns_limit_h_max 10
_diffrn_reflns_limit_h_min -10
_diffrn_reflns_limit_k_max 19
_diffrn_reflns_limit_k_min -19
_diffrn_reflns_limit_l_max 16
_diffrn_reflns_limit_l_min -16
_diffrn_reflns_number 33265
_diffrn_reflns_theta_full 27.49
_diffrn_reflns_theta_max 27.49
_diffrn_reflns_theta_min 3.41
_exptl_absorpt_coefficient_mu 1.146
_exptl_absorpt_correction_T_max 0.756
_exptl_absorpt_correction_T_min 0.707
_exptl_absorpt_correction_type empirical
_exptl_absorpt_process_details '(Blessing, 1995, 1997)'
_exptl_crystal_colour yellow
_exptl_crystal_density_diffrn 1.545
_exptl_crystal_density_method 'not measured'
_exptl_crystal_description block
_exptl_crystal_F_000 722
_exptl_crystal_size_max 0.5
_exptl_crystal_size_mid 0.3
_exptl_crystal_size_min 0.25
_refine_diff_density_max 0.280
_refine_diff_density_min -0.373
_refine_diff_density_rms 0.055
_refine_ls_extinction_method none
_refine_ls_goodness_of_fit_ref 1.015
_refine_ls_hydrogen_treatment mixed
_refine_ls_matrix_type full
_refine_ls_number_parameters 213
_refine_ls_number_reflns 3524
_refine_ls_number_restraints 3
_refine_ls_restrained_S_all 1.018
_refine_ls_R_factor_all 0.0465
_refine_ls_R_factor_gt 0.0289
_refine_ls_shift/su_max 0.001
_refine_ls_shift/su_mean 0.000
_refine_ls_structure_factor_coef Fsqd
_refine_ls_weighting_details 'calc w=1/[\s^2^(Fo^2^)+(0.0484P)^2^+0.0000P] where P=(Fo^2^+2Fc^2^)/3'
_refine_ls_weighting_scheme calc
_refine_ls_wR_factor_gt 0.0741
_refine_ls_wR_factor_ref 0.0788
_reflns_number_gt 2659
_reflns_number_total 3524
_reflns_threshold_expression >2sigma(I)
_cod_data_source_file ic0484194si20041117_040813_2.cif
_cod_data_source_block 1
_cod_database_code 4309050

loop_
_symmetry_equiv_pos_as_xyz
'x, y, z'
'-x+1/2, y+1/2, -z+1/2'
'-x, -y, -z'
'x-1/2, -y-1/2, z-1/2'

loop_
_atom_site_label
_atom_site_type_symbol
_atom_site_fract_x
_atom_site_fract_y
_atom_site_fract_z
_atom_site_U_iso_or_equiv
_atom_site_adp_type
_atom_site_occupancy
_atom_site_symmetry_multiplicity
_atom_site_calc_flag
_atom_site_refinement_flags
_atom_site_disorder_assembly
_atom_site_disorder_group
Cr1 Cr 0.02643(3) 0.388672(18) 0.70734(2) 0.02885(10) Uani 1 1 d . . .
Mn1 Mn 0.5000 0.5000 0.5000 0.03061(12) Uani 1 2 d S . .
O1 O 0.5022(2) 0.52887(10) 0.66822(11) 0.0476(4) Uani 1 1 d D . .
N1 N 0.27850(19) 0.41144(11) 0.52375(13) 0.0380(4) Uani 1 1 d . . .
N2 N 0.3877(2) 0.39721(12) 0.83660(16) 0.0576(5) Uani 1 1 d . . .
N3 N -0.3140(2) 0.39547(10) 0.55242(13) 0.0414(4) Uani 1 1 d . . .
N4 N 0.0318(2) 0.18025(12) 0.71421(14) 0.0526(5) Uani 1 1 d . . .
N5 N -0.10834(19) 0.39526(9) 0.84059(12) 0.0344(3) Uani 1 1 d . . .
N6 N -0.00055(18) 0.52277(10) 0.72424(12) 0.0319(3) Uani 1 1 d . . .
C1 C 0.1778(2) 0.39869(11) 0.58208(15) 0.0328(4) Uani 1 1 d . . .
C2 C 0.2544(3) 0.39217(12) 0.79704(15) 0.0377(4) Uani 1 1 d . . .
C3 C -0.1941(2) 0.38702(11) 0.60696(15) 0.0331(4) Uani 1 1 d . . .
C4 C 0.0337(2) 0.25438(13) 0.70733(14) 0.0358(4) Uani 1 1 d . . .
C5 C -0.1541(3) 0.32709(14) 0.89793(15) 0.0421(5) Uani 1 1 d . . .
H5 H -0.1257 0.2709 0.8773 0.050 Uiso 1 1 calc R . .
C6 C -0.2419(3) 0.33699(15) 0.98642(16) 0.0482(5) Uani 1 1 d . . .
H6 H -0.2711 0.2885 1.0253 0.058 Uiso 1 1 calc R . .
C7 C -0.2854(3) 0.42014(16) 1.01600(16) 0.0494(5) Uani 1 1 d . . .
H7 H -0.3453 0.4286 1.0752 0.059 Uiso 1 1 calc R . .
C8 C -0.2399(2) 0.49017(14) 0.95777(16) 0.0435(5) Uani 1 1 d . . .
H8 H -0.2695 0.5466 0.9768 0.052 Uiso 1 1 calc R . .
C9 C -0.1497(2) 0.47696(12) 0.87043(14) 0.0339(4) Uani 1 1 d . . .
C10 C -0.0890(2) 0.54856(12) 0.80582(14) 0.0333(4) Uani 1 1 d . . .
C11 C -0.1140(2) 0.63637(13) 0.82607(17) 0.0435(5) Uani 1 1 d . . .
H11 H -0.1758 0.6533 0.8819 0.052 Uiso 1 1 calc R . .
C12 C -0.0468(3) 0.69867(14) 0.76309(19) 0.0505(5) Uani 1 1 d . . .
H12 H -0.0615 0.7579 0.7766 0.061 Uiso 1 1 calc R . .
C13 C 0.0419(3) 0.67268(13) 0.68047(19) 0.0473(5) Uani 1 1 d . . .
H13 H 0.0877 0.7139 0.6370 0.057 Uiso 1 1 calc R . .
C14 C 0.0622(2) 0.58450(13) 0.66288(17) 0.0404(4) Uani 1 1 d . . .
H14 H 0.1217 0.5670 0.6063 0.048 Uiso 1 1 calc R . .
H1W H 0.496(3) 0.4825(12) 0.7098(18) 0.078(9) Uiso 1 1 d D . .
H2W H 0.492(3) 0.5807(11) 0.7021(16) 0.060(7) Uiso 1 1 d D . .

loop_
_atom_site_aniso_label
_atom_site_aniso_U_11
_atom_site_aniso_U_22
_atom_site_aniso_U_33
_atom_site_aniso_U_23
_atom_site_aniso_U_13
_atom_site_aniso_U_12
Cr1 0.02980(16) 0.02641(17) 0.03086(17) 0.00175(12) 0.00573(11) 0.00093(11)
Mn1 0.02699(19) 0.0327(2) 0.0325(2) -0.00111(16) 0.00450(15) -0.00057(15)
O1 0.0695(10) 0.0352(8) 0.0392(8) -0.0068(7) 0.0120(7) -0.0051(7)
N1 0.0347(8) 0.0398(9) 0.0406(9) 0.0008(7) 0.0096(7) -0.0042(7)
N2 0.0532(11) 0.0536(12) 0.0631(13) -0.0083(10) -0.0148(10) 0.0053(9)
N3 0.0365(9) 0.0436(10) 0.0442(10) 0.0038(8) 0.0039(8) 0.0038(7)
N4 0.0673(12) 0.0333(11) 0.0596(12) 0.0046(8) 0.0207(10) 0.0030(8)
N5 0.0363(8) 0.0336(9) 0.0339(8) 0.0005(7) 0.0069(7) -0.0005(6)
N6 0.0312(7) 0.0292(8) 0.0354(9) 0.0015(6) 0.0026(6) -0.0006(6)
C1 0.0332(9) 0.0280(10) 0.0364(10) -0.0009(8) -0.0011(8) -0.0003(7)
C2 0.0437(11) 0.0327(11) 0.0366(11) -0.0008(8) 0.0013(9) 0.0051(8)
C3 0.0342(9) 0.0306(10) 0.0355(10) 0.0031(8) 0.0094(8) 0.0009(8)
C4 0.0393(10) 0.0338(11) 0.0354(10) 0.0027(8) 0.0092(8) 0.0015(8)
C5 0.0501(11) 0.0385(11) 0.0386(11) 0.0036(9) 0.0100(9) -0.0022(9)
C6 0.0534(12) 0.0548(13) 0.0380(11) 0.0079(10) 0.0132(9) -0.0068(10)
C7 0.0480(12) 0.0658(15) 0.0364(11) -0.0060(11) 0.0156(9) -0.0032(11)
C8 0.0457(11) 0.0452(12) 0.0406(11) -0.0085(9) 0.0104(9) 0.0012(9)
C9 0.0292(8) 0.0387(11) 0.0339(10) -0.0035(8) 0.0017(7) 0.0001(8)
C10 0.0281(8) 0.0351(10) 0.0366(10) -0.0028(8) 0.0012(7) 0.0022(8)
C11 0.0457(11) 0.0361(11) 0.0491(12) -0.0064(9) 0.0059(9) 0.0048(9)
C12 0.0534(13) 0.0304(11) 0.0669(15) -0.0047(10) 0.0007(11) 0.0044(9)
C13 0.0496(12) 0.0321(11) 0.0601(14) 0.0079(10) 0.0029(10) -0.0034(9)
C14 0.0406(10) 0.0336(10) 0.0478(12) 0.0047(9) 0.0081(9) -0.0022(8)

loop_
_atom_type_symbol
_atom_type_description
_atom_type_scat_dispersion_real
_atom_type_scat_dispersion_imag
_atom_type_scat_source
C C 0.0033 0.0016 'International Tables Vol C Tables 4.2.6.8 and 6.1.1.4'
H H 0.0000 0.0000 'International Tables Vol C Tables 4.2.6.8 and 6.1.1.4'
N N 0.0061 0.0033 'International Tables Vol C Tables 4.2.6.8 and 6.1.1.4'
O O 0.0106 0.0060 'International Tables Vol C Tables 4.2.6.8 and 6.1.1.4'
Cr Cr 0.3209 0.6236 'International Tables Vol C Tables 4.2.6.8 and 6.1.1.4'
Mn Mn 0.3368 0.7283 'International Tables Vol C Tables 4.2.6.8 and 6.1.1.4'

loop_
_geom_angle_atom_site_label_1
_geom_angle_atom_site_label_2
_geom_angle_atom_site_label_3
_geom_angle
_geom_angle_site_symmetry_1
_geom_angle_site_symmetry_3
_geom_angle_publ_flag
C4 Cr1 C2 90.14(7) . . ?
C4 Cr1 N6 172.36(6) . . ?
C2 Cr1 N6 90.59(7) . . ?
C4 Cr1 C1 93.20(7) . . ?
C2 Cr1 C1 83.55(7) . . ?
N6 Cr1 C1 94.45(6) . . ?
C4 Cr1 N5 93.71(6) . . ?
C2 Cr1 N5 91.86(7) . . ?
N6 Cr1 N5 78.66(6) . . ?
C1 Cr1 N5 171.71(6) . . ?
C4 Cr1 C3 90.58(7) . . ?
C2 Cr1 C3 175.76(7) . . ?
N6 Cr1 C3 89.25(6) . . ?
C1 Cr1 C3 92.24(7) . . ?
N5 Cr1 C3 92.26(6) . . ?
O1 Mn1 O1 180.0 . 3_666 ?
O1 Mn1 N3 95.92(6) . 3_566 ?
O1 Mn1 N3 84.08(6) 3_666 3_566 ?
O1 Mn1 N3 84.08(6) . 1_655 ?
O1 Mn1 N3 95.92(6) 3_666 1_655 ?
N3 Mn1 N3 180.0 3_566 1_655 ?
O1 Mn1 N1 86.39(6) . . ?
O1 Mn1 N1 93.61(6) 3_666 . ?
N3 Mn1 N1 87.94(6) 3_566 . ?
N3 Mn1 N1 92.06(6) 1_655 . ?
O1 Mn1 N1 93.61(6) . 3_666 ?
O1 Mn1 N1 86.39(6) 3_666 3_666 ?
N3 Mn1 N1 92.06(6) 3_566 3_666 ?
N3 Mn1 N1 87.94(6) 1_655 3_666 ?
N1 Mn1 N1 180.00(7) . 3_666 ?
C1 N1 Mn1 140.93(15) . . ?
C3 N3 Mn1 139.57(15) . 1_455 ?
C5 N5 C9 118.86(16) . . ?
C5 N5 Cr1 125.93(13) . . ?
C9 N5 Cr1 115.21(12) . . ?
C14 N6 C10 118.58(16) . . ?
C14 N6 Cr1 125.94(13) . . ?
C10 N6 Cr1 115.49(12) . . ?
N1 C1 Cr1 169.18(16) . . ?
N2 C2 Cr1 172.39(19) . . ?
N3 C3 Cr1 172.82(16) . . ?
N4 C4 Cr1 174.84(17) . . ?
N5 C5 C6 122.4(2) . . ?
C7 C6 C5 118.6(2) . . ?
C8 C7 C6 119.46(19) . . ?
C7 C8 C9 119.80(19) . . ?
N5 C9 C8 120.84(18) . . ?
N5 C9 C10 115.57(15) . . ?
C8 C9 C10 123.57(18) . . ?
N6 C10 C11 120.97(18) . . ?
N6 C10 C9 115.04(16) . . ?
C11 C10 C9 123.97(17) . . ?
C12 C11 C10 119.57(19) . . ?
C13 C12 C11 119.48(19) . . ?
C12 C13 C14 118.8(2) . . ?
N6 C14 C13 122.56(19) . . ?

loop_
_geom_bond_atom_site_label_1
_geom_bond_atom_site_label_2
_geom_bond_distance
_geom_bond_site_symmetry_2
_geom_bond_publ_flag
Cr1 C4 2.051(2) . ?
Cr1 C2 2.065(2) . ?
Cr1 N6 2.0718(15) . ?
Cr1 C1 2.074(2) . ?
Cr1 N5 2.0760(15) . ?
Cr1 C3 2.087(2) . ?
Mn1 O1 2.1843(14) . ?
Mn1 O1 2.1843(14) 3_666 ?
Mn1 N3 2.2412(16) 3_566 ?
Mn1 N3 2.2412(16) 1_655 ?
Mn1 N1 2.2573(15) . ?
Mn1 N1 2.2573(15) 3_666 ?
N1 C1 1.149(2) . ?
N2 C2 1.139(3) . ?
N3 C3 1.141(2) . ?
N3 Mn1 2.2412(16) 1_455 ?
N4 C4 1.136(3) . ?
N5 C5 1.338(2) . ?
N5 C9 1.352(2) . ?
N6 C14 1.344(2) . ?
N6 C10 1.356(2) . ?
C5 C6 1.377(3) . ?
C6 C7 1.376(3) . ?
C7 C8 1.365(3) . ?
C8 C9 1.383(3) . ?
C9 C10 1.471(3) . ?
C10 C11 1.383(3) . ?
C11 C12 1.378(3) . ?
C12 C13 1.368(3) . ?
C13 C14 1.376(3) . ?
